data_7244921
loop_
_publ_author_name
'Lopes, Gon\,calo'
'Gama, Vasco Pires Silva da'
'Santos, Isabel Cordeiro'
'Branco Lopes, Elsa'
'Brotas, Gra\,ca'
'Pereira, Laura C. J.'
'Cerdeira, Ana C.'
'Paix\~ao, Jos\'e Ant\'onio'
'Raba\,ca, Sandra'
'Almeida, Manuel'

_publ_section_title
;
 Bilayer conducting salts with polymeric anions
;
_journal_name_full CrystEngComm
_journal_paper_doi 10.1039/D2CE00515H
_journal_year 2022
_chemical_formula_moiety 'C1.50 Ag N1.50, 2(C13 H7 N S6)'
_chemical_formula_sum 'C27.5 H14 Ag N3.5 S12'
_chemical_formula_weight 886.01
_space_group_crystal_system triclinic
_space_group_IT_number 2
_space_group_name_Hall '-P 1'
_space_group_name_H-M_alt 'P -1'
_atom_sites_solution_hydrogens geom
_audit_creation_method SHELXL-2014/7
_audit_update_record
;
2022-03-28 deposited with the CCDC.	2022-05-13 downloaded from the CCDC.
;
_cell_angle_alpha 89.569(5)
_cell_angle_beta 87.332(4)
_cell_angle_gamma 85.969(4)
_cell_formula_units_Z 1
_cell_length_a 5.0082(5)
_cell_length_b 5.8251(6)
_cell_length_c 27.1828(18)
_cell_measurement_reflns_used 866
_cell_measurement_temperature 150(2)
_cell_measurement_theta_max 24.89
_cell_measurement_theta_min 3.00
_cell_volume 790.18(12)
_computing_cell_refinement 'Bruker SAINT'
_computing_data_collection 'Bruker APEX2'
_computing_data_reduction 'Bruker SAINT'
_computing_structure_refinement 'SHELXL-2014/7 (Sheldrick, 2014)'
_computing_structure_solution 'SHELXS-97 (Sheldrick 2008)'
_diffrn_ambient_temperature 150(2)
_diffrn_measured_fraction_theta_full 0.981
_diffrn_measured_fraction_theta_max 0.980
_diffrn_measurement_device_type 'Bruker APEX-II CCD'
_diffrn_measurement_method '\f and \w scans'
_diffrn_radiation_type MoK\a
_diffrn_radiation_wavelength 0.71073
_diffrn_reflns_av_R_equivalents 0.0546
_diffrn_reflns_av_unetI/netI 0.1156
_diffrn_reflns_Laue_measured_fraction_full 0.981
_diffrn_reflns_Laue_measured_fraction_max 0.980
_diffrn_reflns_limit_h_max 6
_diffrn_reflns_limit_h_min -6
_diffrn_reflns_limit_k_max 7
_diffrn_reflns_limit_k_min -7
_diffrn_reflns_limit_l_max 33
_diffrn_reflns_limit_l_min -33
_diffrn_reflns_number 5949
_diffrn_reflns_point_group_measured_fraction_full 0.981
_diffrn_reflns_point_group_measured_fraction_max 0.980
_diffrn_reflns_theta_full 25.242
_diffrn_reflns_theta_max 26.368
_diffrn_reflns_theta_min 3.001
_exptl_absorpt_coefficient_mu 1.460
_exptl_absorpt_correction_T_max 0.971
_exptl_absorpt_correction_T_min 0.811
_exptl_absorpt_correction_type multi-scan
_exptl_absorpt_process_details sadabs
_exptl_crystal_colour brown
_exptl_crystal_density_diffrn 1.862
_exptl_crystal_description needle
_exptl_crystal_F_000 442
_exptl_crystal_size_max 0.150
_exptl_crystal_size_mid 0.040
_exptl_crystal_size_min 0.020
_refine_diff_density_max 0.658
_refine_diff_density_min -0.618
_refine_diff_density_rms 0.093
_refine_ls_extinction_method none
_refine_ls_goodness_of_fit_ref 0.898
_refine_ls_hydrogen_treatment constr
_refine_ls_matrix_type full
_refine_ls_number_parameters 203
_refine_ls_number_reflns 3163
_refine_ls_number_restraints 2
_refine_ls_restrained_S_all 0.899
_refine_ls_R_factor_all 0.1383
_refine_ls_R_factor_gt 0.0582
_refine_ls_shift/su_max 0.001
_refine_ls_shift/su_mean 0.000
_refine_ls_structure_factor_coef Fsqd
_refine_ls_weighting_details 'w=1/[\s^2^(Fo^2^)+(0.0503P)^2^] where P=(Fo^2^+2Fc^2^)/3'
_refine_ls_weighting_scheme calc
_refine_ls_wR_factor_gt 0.1075
_refine_ls_wR_factor_ref 0.1249
_reflns_Friedel_coverage 0.000
_reflns_number_gt 1593
_reflns_number_total 3163
_reflns_threshold_expression 'I > 2\s(I)'
_cod_data_source_file d2ce00515h2.cif
_cod_data_source_block Comp3_D4Ag2C3N3
_cod_original_formula_sum 'C27.50 H14 Ag N3.50 S12'
_cod_database_code 7244921
_shelx_shelxl_version_number 2014/7
_shelx_space_group_comment
;
The symmetry employed for this shelxl refinement is uniquely defined
by the following loop, which should always be used as a source of
symmetry information in preference to the above space-group names.
They are only intended as comments.
;
_shelx_estimated_absorpt_t_min 0.811
_shelx_estimated_absorpt_t_max 0.971

loop_
_space_group_symop_operation_xyz
'x, y, z'
'-x, -y, -z'

loop_
_atom_site_label
_atom_site_type_symbol
_atom_site_fract_x
_atom_site_fract_y
_atom_site_fract_z
_atom_site_U_iso_or_equiv
_atom_site_adp_type
_atom_site_occupancy
_atom_site_site_symmetry_order
_atom_site_calc_flag
_atom_site_refinement_flags_posn
_atom_site_refinement_flags_adp
_atom_site_refinement_flags_occupancy
_atom_site_disorder_assembly
_atom_site_disorder_group
S5 S 0.5795(3) 0.0657(2) 0.84797(4) 0.0335(4) Uani 1 1 d . . . . .
S3 S 0.2184(3) -0.0451(2) 0.75668(4) 0.0366(4) Uani 1 1 d . . . . .
S6 S 0.7556(3) 0.4773(2) 0.79486(4) 0.0378(4) Uani 1 1 d . . . . .
S4 S 0.4052(3) 0.3590(2) 0.70383(4) 0.0398(4) Uani 1 1 d . . . . .
S1 S -0.1185(3) -0.1889(3) 0.67908(5) 0.0480(4) Uani 1 1 d . . . . .
S2 S 0.1053(4) 0.2901(3) 0.61519(5) 0.0518(5) Uani 1 1 d . . . . .
N1 N 1.5020(11) 0.7472(9) 0.95702(16) 0.0539(14) Uani 1 1 d . . . . .
C1 C -0.1886(14) -0.0958(12) 0.6185(2) 0.063(2) Uani 1 1 d . . . . .
H1A H -0.2334 -0.2314 0.5996 0.076 Uiso 1 1 calc R U . . .
H1B H -0.3507 0.0118 0.6206 0.076 Uiso 1 1 calc R U . . .
C2 C 0.0177(16) 0.0152(13) 0.5908(2) 0.080(3) Uani 1 1 d . . . . .
H2A H -0.0405 0.0407 0.5568 0.097 Uiso 1 1 calc R U . . .
H2B H 0.1812 -0.0908 0.5890 0.097 Uiso 1 1 calc R U . . .
C3 C 0.0929(11) 0.0111(9) 0.69856(17) 0.0330(13) Uani 1 1 d . . . . .
C4 C 0.1794(11) 0.1973(9) 0.67432(16) 0.0353(14) Uani 1 1 d . . . . .
C5 C 0.4145(10) 0.1884(9) 0.75721(15) 0.0296(13) Uani 1 1 d . . . . .
C6 C 0.5635(10) 0.2382(9) 0.79544(16) 0.0277(12) Uani 1 1 d . . . . .
C7 C 0.8035(10) 0.2270(8) 0.87756(16) 0.0264(12) Uani 1 1 d . . . . .
C8 C 0.8911(10) 0.4201(9) 0.85234(15) 0.0253(12) Uani 1 1 d . . . . .
C9 C 0.8989(10) 0.1705(9) 0.92365(15) 0.0340(14) Uani 1 1 d . . . . .
H9 H 0.8405 0.0397 0.9410 0.041 Uiso 1 1 calc R U . . .
C10 C 1.0694(10) 0.5555(9) 0.87292(16) 0.0288(12) Uani 1 1 d . . . . .
H10 H 1.1274 0.6876 0.8560 0.035 Uiso 1 1 calc R U . . .
C11 C 1.0777(10) 0.3057(9) 0.94365(16) 0.0347(14) Uani 1 1 d . . . . .
H11 H 1.1442 0.2680 0.9751 0.042 Uiso 1 1 calc R U . . .
C12 C 1.1630(10) 0.4968(9) 0.91859(16) 0.0291(12) Uani 1 1 d . . . . .
C13 C 1.3491(12) 0.6371(10) 0.94018(17) 0.0370(14) Uani 1 1 d . . . . .
Ag1 Ag 0.5000 0.5000 0.5000 0.1791(8) Uani 1 2 d S . P . .
C14 C 0.177(4) 0.432(4) 0.4899(7) 0.068(5) Uiso 0.375 1 d D . P . .
C15 C 0.518(4) 0.167(3) 0.4989(6) 0.069(6) Uiso 0.375 1 d D . P . .
N3 N -0.042(4) 0.452(3) 0.4983(7) 0.070(5) Uiso 0.375 1 d D . P . .
N4 N 0.553(5) -0.032(4) 0.4977(8) 0.081(5) Uiso 0.375 1 d D . P . .

loop_
_atom_site_aniso_label
_atom_site_aniso_U_11
_atom_site_aniso_U_22
_atom_site_aniso_U_33
_atom_site_aniso_U_23
_atom_site_aniso_U_13
_atom_site_aniso_U_12
S5 0.0405(9) 0.0321(8) 0.0304(7) 0.0028(6) -0.0113(6) -0.0153(7)
S3 0.0433(10) 0.0370(9) 0.0320(7) 0.0043(6) -0.0127(6) -0.0137(8)
S6 0.0493(10) 0.0348(9) 0.0323(7) 0.0058(6) -0.0163(6) -0.0148(8)
S4 0.0513(11) 0.0364(9) 0.0350(7) 0.0062(6) -0.0160(7) -0.0180(8)
S1 0.0557(11) 0.0447(10) 0.0482(8) 0.0016(7) -0.0218(7) -0.0242(8)
S2 0.0804(14) 0.0464(10) 0.0315(7) 0.0073(7) -0.0210(7) -0.0135(9)
N1 0.061(4) 0.054(4) 0.051(3) 0.007(3) -0.019(3) -0.025(3)
C1 0.080(6) 0.063(5) 0.051(4) 0.003(3) -0.032(4) -0.020(4)
C2 0.099(6) 0.114(7) 0.036(3) -0.020(4) -0.017(4) -0.047(6)
C3 0.034(3) 0.029(3) 0.037(3) -0.004(2) -0.010(2) -0.004(3)
C4 0.042(4) 0.035(4) 0.030(3) -0.004(2) -0.013(2) 0.004(3)
C5 0.034(3) 0.037(3) 0.019(2) -0.004(2) -0.001(2) -0.011(3)
C6 0.030(3) 0.027(3) 0.026(2) -0.003(2) -0.004(2) -0.004(3)
C7 0.027(3) 0.022(3) 0.030(3) -0.001(2) 0.000(2) -0.003(2)
C8 0.022(3) 0.028(3) 0.026(2) 0.003(2) -0.004(2) 0.001(2)
C9 0.042(4) 0.037(3) 0.025(2) 0.007(2) -0.009(2) -0.012(3)
C10 0.033(3) 0.025(3) 0.029(3) 0.001(2) -0.002(2) -0.009(3)
C11 0.037(4) 0.039(4) 0.031(3) 0.007(2) -0.010(2) -0.012(3)
C12 0.029(3) 0.031(3) 0.029(3) -0.006(2) -0.004(2) -0.007(3)
C13 0.042(4) 0.043(4) 0.029(3) 0.007(2) -0.012(2) -0.013(3)
Ag1 0.263(2) 0.1763(15) 0.0932(8) -0.0492(8) -0.0666(9) 0.0629(13)

loop_
_atom_type_symbol
_atom_type_description
_atom_type_scat_dispersion_real
_atom_type_scat_dispersion_imag
_atom_type_scat_source
C C 0.0033 0.0016 'International Tables Vol C Tables 4.2.6.8 and 6.1.1.4'
H H 0.0000 0.0000 'International Tables Vol C Tables 4.2.6.8 and 6.1.1.4'
N N 0.0061 0.0033 'International Tables Vol C Tables 4.2.6.8 and 6.1.1.4'
S S 0.1246 0.1234 'International Tables Vol C Tables 4.2.6.8 and 6.1.1.4'
Ag Ag -0.8971 1.1015 'International Tables Vol C Tables 4.2.6.8 and 6.1.1.4'

loop_
_geom_angle_atom_site_label_1
_geom_angle_atom_site_label_2
_geom_angle_atom_site_label_3
_geom_angle
_geom_angle_site_symmetry_1
_geom_angle_site_symmetry_3
_geom_angle_publ_flag
C7 S5 C6 95.7(2) . . ?
C5 S3 C3 96.1(2) . . ?
C6 S6 C8 95.5(2) . . ?
C4 S4 C5 95.4(2) . . ?
C3 S1 C1 103.2(3) . . ?
C4 S2 C2 98.1(3) . . ?
C2 C1 S1 117.4(5) . . ?
C2 C1 H1A 108.0 . . ?
S1 C1 H1A 108.0 . . ?
C2 C1 H1B 108.0 . . ?
S1 C1 H1B 108.0 . . ?
H1A C1 H1B 107.2 . . ?
C1 C2 S2 115.7(5) . . ?
C1 C2 H2A 108.4 . . ?
S2 C2 H2A 108.4 . . ?
C1 C2 H2B 108.4 . . ?
S2 C2 H2B 108.4 . . ?
H2A C2 H2B 107.4 . . ?
C4 C3 S1 128.8(4) . . ?
C4 C3 S3 116.6(4) . . ?
S1 C3 S3 114.5(3) . . ?
C3 C4 S2 127.6(4) . . ?
C3 C4 S4 117.2(4) . . ?
S2 C4 S4 115.1(3) . . ?
C6 C5 S3 123.5(4) . . ?
C6 C5 S4 121.8(4) . . ?
S3 C5 S4 114.7(3) . . ?
C5 C6 S5 122.0(4) . . ?
C5 C6 S6 122.1(4) . . ?
S5 C6 S6 115.9(3) . . ?
C9 C7 C8 119.9(5) . . ?
C9 C7 S5 123.3(4) . . ?
C8 C7 S5 116.8(3) . . ?
C10 C8 C7 120.5(4) . . ?
C10 C8 S6 123.4(4) . . ?
C7 C8 S6 116.1(4) . . ?
C11 C9 C7 119.2(5) . . ?
C11 C9 H9 120.4 . . ?
C7 C9 H9 120.4 . . ?
C8 C10 C12 119.0(5) . . ?
C8 C10 H10 120.5 . . ?
C12 C10 H10 120.5 . . ?
C9 C11 C12 120.7(4) . . ?
C9 C11 H11 119.7 . . ?
C12 C11 H11 119.7 . . ?
C10 C12 C11 120.8(5) . . ?
C10 C12 C13 119.2(5) . . ?
C11 C12 C13 119.9(4) . . ?
N1 C13 C12 178.7(7) . . ?
C14 Ag1 C14 180.0 2_666 . ?
C14 Ag1 C15 104.8(9) 2_666 . ?
C14 Ag1 C15 75.2(10) . . ?
C14 Ag1 C15 75.2(10) 2_666 2_666 ?
C14 Ag1 C15 104.8(10) . 2_666 ?
C15 Ag1 C15 180.0 . 2_666 ?
C14 Ag1 N3 157.2(7) 2_666 2_566 ?
C14 Ag1 N3 22.8(7) . 2_566 ?
C15 Ag1 N3 95.6(8) . 2_566 ?
C15 Ag1 N3 84.4(8) 2_666 2_566 ?
C14 Ag1 N3 22.8(7) 2_666 1_655 ?
C14 Ag1 N3 157.2(7) . 1_655 ?
C15 Ag1 N3 84.4(8) . 1_655 ?
C15 Ag1 N3 95.6(8) 2_666 1_655 ?
N3 Ag1 N3 180.0(9) 2_566 1_655 ?
N3 C14 N3 41(2) 2_566 . ?
N3 C14 Ag1 113(2) 2_566 . ?
N3 C14 Ag1 151(2) . . ?
N3 C14 C14 21.8(12) 2_566 2_566 ?
N3 C14 C14 18.9(10) . 2_566 ?
Ag1 C14 C14 134.2(19) . 2_566 ?
N4 C15 N4 33(3) 2_656 . ?
N4 C15 Ag1 153(3) 2_656 . ?
N4 C15 Ag1 174(2) . . ?
N4 C15 C15 18.7(15) 2_656 2_656 ?
N4 C15 C15 14.1(12) . 2_656 ?
Ag1 C15 C15 172(2) . 2_656 ?
N3 N3 C14 80(3) 2_566 2_566 ?
N3 N3 C14 59(2) 2_566 . ?
C14 N3 C14 139(2) 2_566 . ?
N3 N3 Ag1 122(4) 2_566 1_455 ?
C14 N3 Ag1 44(2) 2_566 1_455 ?
C14 N3 Ag1 169.2(16) . 1_455 ?
N4 N4 C15 98(5) 2_656 2_656 ?
N4 N4 C15 49(3) 2_656 . ?
C15 N4 C15 147(3) 2_656 . ?

loop_
_geom_bond_atom_site_label_1
_geom_bond_atom_site_label_2
_geom_bond_distance
_geom_bond_site_symmetry_2
_geom_bond_publ_flag
S5 C7 1.741(5) . ?
S5 C6 1.741(5) . ?
S3 C5 1.733(5) . ?
S3 C3 1.748(5) . ?
S6 C6 1.747(5) . ?
S6 C8 1.753(5) . ?
S4 C4 1.748(5) . ?
S4 C5 1.753(5) . ?
S1 C3 1.730(5) . ?
S1 C1 1.772(6) . ?
S2 C4 1.740(5) . ?
S2 C2 1.826(7) . ?
N1 C13 1.146(6) . ?
C1 C2 1.437(8) . ?
C1 H1A 0.9900 . ?
C1 H1B 0.9900 . ?
C2 H2A 0.9900 . ?
C2 H2B 0.9900 . ?
C3 C4 1.352(7) . ?
C5 C6 1.352(6) . ?
C7 C9 1.391(6) . ?
C7 C8 1.399(6) . ?
C8 C10 1.373(6) . ?
C9 C11 1.367(6) . ?
C9 H9 0.9500 . ?
C10 C12 1.380(6) . ?
C10 H10 0.9500 . ?
C11 C12 1.384(7) . ?
C11 H11 0.9500 . ?
C12 C13 1.430(7) . ?
Ag1 C14 1.73(2) 2_666 ?
Ag1 C14 1.73(2) . ?
Ag1 C15 1.934(18) . ?
Ag1 C15 1.934(18) 2_666 ?
Ag1 N3 2.29(2) 2_566 ?
Ag1 N3 2.29(2) 1_655 ?
C14 N3 0.96(3) 2_566 ?
C14 N3 1.108(17) . ?
C14 C14 1.94(3) 2_566 ?
C15 N4 0.89(3) 2_656 ?
C15 N4 1.164(18) . ?
C15 C15 1.97(4) 2_656 ?
N3 N3 0.73(3) 2_566 ?
N3 C14 0.96(3) 2_566 ?
N3 Ag1 2.29(2) 1_455 ?
N4 N4 0.64(4) 2_656 ?
N4 C15 0.89(3) 2_656 ?
